data_4117697
loop_
_publ_author_name
'Rana A. Bilbeisi'
'Jack K. Clegg'
'No\'emie Elgrishi'
'Xavier de Hatten'
'Marc Devillard'
'Boris Breiner'
'Prasenjit Mal'
'Jonathan R. Nitschke'

_publ_section_title
;
 Subcomponent Self-Assembly and Guest-Binding Properties of Face-Capped
 Fe4L48+ Capsules
;
_journal_name_full 'Journal of the American Chemical Society'
_journal_page_first 5110
_journal_page_last 5119
_journal_paper_doi 10.1021/ja2092272
_journal_volume 134
_journal_year 2012
_chemical_formula_moiety 'C90 H72 Fe2 N18, 9(N C2 H3), 4(C F3 O3 S)'
_chemical_formula_sum 'C102 H99 F12 Fe2 N27 O12 S4'
_chemical_formula_weight 2363.02
_chemical_name_systematic
; 
 ? 
;
_space_group_IT_number 14
_symmetry_cell_setting monoclinic
_symmetry_Int_Tables_number 14
_symmetry_space_group_name_Hall '-P 2yn'
_symmetry_space_group_name_H-M 'P 1 21/n 1'
_atom_sites_solution_hydrogens geom
_atom_sites_solution_primary direct
_atom_sites_solution_secondary difmap
_audit_creation_method SHELXL-97
_cell_angle_alpha 90.00
_cell_angle_beta 102.965(2)
_cell_angle_gamma 90.00
_cell_formula_units_Z 4
_cell_length_a 23.5800(10)
_cell_length_b 18.0061(7)
_cell_length_c 24.9071(10)
_cell_measurement_reflns_used 19694
_cell_measurement_temperature 120(2)
_cell_measurement_theta_max 26.02
_cell_measurement_theta_min 2.91
_cell_volume 10305.6(7)
_computing_cell_refinement 'DENZO (Otwinowski & Minor, 1997) & COLLECT (Hooft, R.W.W., 1998)'
_computing_data_collection 'COLLECT (Hooft, R.W.W., 1998)'
_computing_data_reduction 'DENZO (Otwinowski & Minor, 1997) & COLLECT (Hooft, R.W.W., 1998)'
_computing_molecular_graphics
;ORTEP-3 (Farrugia, 1997)
WINGX-32 (Farrugia, 1999) 
;
_computing_publication_material 'enCIFer 1.1 (CCDC, 2005)'
_computing_structure_refinement 'SHELXL-97 (Sheldrick, 1997)'
_computing_structure_solution 'SHELXS-97 (Sheldrick, 1990)'
_diffrn_ambient_temperature 120(2)
_diffrn_detector_area_resol_mean '4096x4096pixels / 62x62mm'
_diffrn_measured_fraction_theta_full 0.988
_diffrn_measured_fraction_theta_max 0.988
_diffrn_measurement_device_type 'Bruker-Nonius FR 591 APEX II CCD '
_diffrn_measurement_method '\f & \w scans'
_diffrn_radiation_monochromator '10cm confocal mirrors'
_diffrn_radiation_source 'rotating anode'
_diffrn_radiation_type MoK\a
_diffrn_radiation_wavelength 0.71073
_diffrn_reflns_av_R_equivalents 0.1164
_diffrn_reflns_av_sigmaI/netI 0.2133
_diffrn_reflns_limit_h_max 26
_diffrn_reflns_limit_h_min -28
_diffrn_reflns_limit_k_max 21
_diffrn_reflns_limit_k_min -21
_diffrn_reflns_limit_l_max 29
_diffrn_reflns_limit_l_min -29
_diffrn_reflns_number 68799
_diffrn_reflns_theta_full 25.00
_diffrn_reflns_theta_max 25.00
_diffrn_reflns_theta_min 2.96
_diffrn_standards_decay_% 0
_diffrn_standards_interval_count 0
_diffrn_standards_interval_time 0
_diffrn_standards_number 0
_exptl_absorpt_coefficient_mu 0.461
_exptl_absorpt_correction_T_max 1.00000
_exptl_absorpt_correction_T_min 0.708930
_exptl_absorpt_correction_type multi-scan
_exptl_absorpt_process_details 'SADABS 2007/2 (Sheldrick, G.M., 2007)'
_exptl_crystal_colour 'dark red'
_exptl_crystal_density_diffrn 1.523
_exptl_crystal_description blade
_exptl_crystal_F_000 4880
_exptl_crystal_size_max 0.26
_exptl_crystal_size_mid 0.07
_exptl_crystal_size_min 0.03
_platon_squeeze_details
;
;
_refine_diff_density_max 1.306
_refine_diff_density_min -0.466
_refine_diff_density_rms 0.117
_refine_ls_extinction_method none
_refine_ls_goodness_of_fit_ref 0.939
_refine_ls_hydrogen_treatment constr
_refine_ls_matrix_type full
_refine_ls_number_parameters 979
_refine_ls_number_reflns 17936
_refine_ls_number_restraints 12
_refine_ls_restrained_S_all 0.940
_refine_ls_R_factor_all 0.2304
_refine_ls_R_factor_gt 0.1318
_refine_ls_shift/su_max 0.001
_refine_ls_shift/su_mean 0.000
_refine_ls_structure_factor_coef Fsqd
_refine_ls_weighting_details 'calc w=1/[\s^2^(Fo^2^)+(0.2000P)^2^+0.0000P] where P=(Fo^2^+2Fc^2^)/3'
_refine_ls_weighting_scheme calc
_refine_ls_wR_factor_gt 0.3254
_refine_ls_wR_factor_ref 0.3715
_reflns_number_gt 6550
_reflns_number_total 17936
_reflns_threshold_expression >2sigma(I)
_cod_data_source_file ja2092272_si_001_1.cif
_cod_data_source_block 1
_cod_depositor_comments
;
The following automatic conversions were performed:
data name '_symmetry_intl_tables_number' replaced with
'_symmetry_Int_Tables_number' as specified in the replacement file
'/home/antanas/src/cod-tools/trunk/data/replacement-values/replacement_tags.lst'.

Automatic conversion script
Id: cif_correct_tags 4998 2017-03-02 13:24:31Z antanas 
;
_cod_database_code 4117697

loop_
_symmetry_equiv_pos_as_xyz
'x, y, z'
'-x+1/2, y+1/2, -z+1/2'
'-x, -y, -z'
'x-1/2, -y-1/2, z-1/2'

loop_
_atom_site_label
_atom_site_type_symbol
_atom_site_fract_x
_atom_site_fract_y
_atom_site_fract_z
_atom_site_U_iso_or_equiv
_atom_site_adp_type
_atom_site_occupancy
_atom_site_symmetry_multiplicity
_atom_site_calc_flag
_atom_site_refinement_flags
_atom_site_disorder_assembly
_atom_site_disorder_group
C1 C 0.5641(4) 0.0753(5) 0.1311(3) 0.050(2) Uani 1 1 d . . .
C2 C 0.6182(4) 0.1410(6) 0.0772(4) 0.064(3) Uani 1 1 d . . .
H2 H 0.6302 0.1856 0.0627 0.077 Uiso 1 1 calc R . .
C3 C 0.6356(5) 0.0747(8) 0.0613(4) 0.083(4) Uani 1 1 d . . .
H3 H 0.6607 0.0753 0.0363 0.100 Uiso 1 1 calc R . .
C4 C 0.6202(5) 0.0068(6) 0.0782(4) 0.069(3) Uani 1 1 d . . .
H4 H 0.6319 -0.0388 0.0650 0.083 Uiso 1 1 calc R . .
C5 C 0.5850(5) 0.0112(7) 0.1178(4) 0.087(4) Uani 1 1 d . . .
H5 H 0.5762 -0.0330 0.1350 0.104 Uiso 1 1 calc R . .
C6 C 0.5259(4) 0.0877(5) 0.1675(4) 0.051(2) Uani 1 1 d . . .
H6 H 0.5112 0.0464 0.1839 0.061 Uiso 1 1 calc R . .
C7 C 0.4725(4) 0.1573(4) 0.2141(3) 0.040(2) Uani 1 1 d . . .
C8 C 0.4920(4) 0.1819(4) 0.2689(3) 0.051(2) Uani 1 1 d . . .
H8 H 0.5320 0.1926 0.2830 0.061 Uiso 1 1 calc R . .
C9 C 0.4541(4) 0.1900(5) 0.3009(3) 0.051(2) Uani 1 1 d . . .
H9 H 0.4676 0.2100 0.3368 0.061 Uiso 1 1 calc R . .
C10 C 0.4000(4) 0.1721(4) 0.2853(3) 0.0395(19) Uani 1 1 d . . .
C11 C 0.3758(4) 0.1450(5) 0.2305(4) 0.058(2) Uani 1 1 d . . .
H11 H 0.3360 0.1316 0.2190 0.070 Uiso 1 1 calc R . .
C12 C 0.4139(4) 0.1395(5) 0.1955(4) 0.053(2) Uani 1 1 d . . .
H12 H 0.3999 0.1235 0.1586 0.064 Uiso 1 1 calc R . .
C13 C 0.3719(4) 0.1600(5) 0.3746(4) 0.056(2) Uani 1 1 d . . .
C14 C 0.4123(4) 0.1043(5) 0.3932(4) 0.062(3) Uani 1 1 d . . .
H14 H 0.4330 0.0823 0.3687 0.074 Uiso 1 1 calc R . .
C15 C 0.4223(4) 0.0808(7) 0.4472(4) 0.080(3) Uani 1 1 d . . .
H15 H 0.4487 0.0415 0.4599 0.096 Uiso 1 1 calc R . .
C16 C 0.3922(4) 0.1165(6) 0.4836(4) 0.068(3) Uani 1 1 d . . .
C17 C 0.3542(4) 0.1798(7) 0.4640(5) 0.081(4) Uani 1 1 d . . .
H17 H 0.3369 0.2073 0.4887 0.097 Uiso 1 1 calc R . .
C18 C 0.3448(4) 0.1975(5) 0.4127(3) 0.048(2) Uani 1 1 d . . .
H18 H 0.3187 0.2371 0.3996 0.058 Uiso 1 1 calc R . .
C19 C 0.3021(4) 0.2110(5) 0.2964(3) 0.051(2) Uani 1 1 d . . .
C20 C 0.2512(4) 0.1760(4) 0.3040(3) 0.047(2) Uani 1 1 d . . .
H20 H 0.2541 0.1320 0.3256 0.056 Uiso 1 1 calc R . .
C21 C 0.1982(4) 0.2044(5) 0.2811(3) 0.053(2) Uani 1 1 d . . .
H21 H 0.1638 0.1824 0.2876 0.063 Uiso 1 1 calc R . .
C22 C 0.1958(4) 0.2650(5) 0.2486(3) 0.047(2) Uani 1 1 d . . .
C23 C 0.2446(4) 0.3030(5) 0.2412(4) 0.053(2) Uani 1 1 d . . .
H23 H 0.2411 0.3475 0.2202 0.063 Uiso 1 1 calc R . .
C24 C 0.2991(4) 0.2736(4) 0.2658(3) 0.0367(19) Uani 1 1 d . . .
H24 H 0.3337 0.2973 0.2610 0.044 Uiso 1 1 calc R . .
C25 C 0.1257(4) 0.3623(5) 0.2396(4) 0.056(3) Uani 1 1 d . . .
H25 H 0.1534 0.3910 0.2649 0.067 Uiso 1 1 calc R . .
C26 C 0.0690(4) 0.3893(4) 0.2158(4) 0.046(2) Uani 1 1 d . . .
C27 C -0.0205(4) 0.3610(6) 0.1645(4) 0.069(3) Uani 1 1 d . . .
H27 H -0.0469 0.3250 0.1454 0.083 Uiso 1 1 calc R . .
C28 C -0.0410(5) 0.4301(6) 0.1708(4) 0.074(3) Uani 1 1 d . . .
H28 H -0.0783 0.4439 0.1499 0.089 Uiso 1 1 calc R . .
C29 C -0.0098(4) 0.4796(5) 0.2058(3) 0.054(2) Uani 1 1 d . . .
H29 H -0.0253 0.5255 0.2149 0.065 Uiso 1 1 calc R . .
C30 C 0.0500(5) 0.4565(5) 0.2286(4) 0.067(3) Uani 1 1 d . . .
H30 H 0.0758 0.4887 0.2527 0.080 Uiso 1 1 calc R . .
C31 C 0.6030(4) 0.2920(5) 0.2431(4) 0.053(2) Uani 1 1 d . . .
C32 C 0.6413(5) 0.3066(6) 0.2922(4) 0.072(3) Uani 1 1 d . . .
H32 H 0.6345 0.3470 0.3145 0.086 Uiso 1 1 calc R . .
C33 C 0.6886(6) 0.2634(6) 0.3087(5) 0.073(3) Uani 1 1 d . . .
H33 H 0.7151 0.2712 0.3431 0.088 Uiso 1 1 calc R . .
C34 C 0.6972(5) 0.2051(9) 0.2721(6) 0.110(5) Uani 1 1 d . . .
H34 H 0.7301 0.1734 0.2824 0.132 Uiso 1 1 calc R . .
C35 C 0.6584(4) 0.1940(6) 0.2218(4) 0.066(3) Uani 1 1 d . . .
H35 H 0.6654 0.1570 0.1969 0.079 Uiso 1 1 calc R . .
C36 C 0.5480(4) 0.3363(5) 0.2207(4) 0.061(3) Uani 1 1 d . . .
H36 H 0.5389 0.3790 0.2396 0.073 Uiso 1 1 calc R . .
C37 C 0.4645(4) 0.3587(5) 0.1622(3) 0.051(2) Uani 1 1 d . . .
C38 C 0.4552(4) 0.4078(5) 0.1169(4) 0.049(2) Uani 1 1 d . . .
H38 H 0.4856 0.4162 0.0982 0.059 Uiso 1 1 calc R . .
C39 C 0.4039(4) 0.4431(5) 0.0999(3) 0.046(2) Uani 1 1 d . . .
H39 H 0.3983 0.4760 0.0693 0.055 Uiso 1 1 calc R . .
C40 C 0.3588(4) 0.4313(4) 0.1273(3) 0.050(2) Uani 1 1 d . . .
C41 C 0.3668(5) 0.3813(5) 0.1695(4) 0.072(3) Uani 1 1 d . . .
H41 H 0.3353 0.3709 0.1864 0.086 Uiso 1 1 calc R . .
C42 C 0.4181(4) 0.3459(6) 0.1880(3) 0.062(3) Uani 1 1 d . . .
H42 H 0.4228 0.3127 0.2183 0.074 Uiso 1 1 calc R . .
C43 C 0.2997(4) 0.5356(6) 0.0848(4) 0.056(2) Uani 1 1 d . . .
C44 C 0.2621(5) 0.5498(6) 0.0327(5) 0.072(3) Uani 1 1 d . . .
H44 H 0.2375 0.5109 0.0154 0.087 Uiso 1 1 calc R . .
C45 C 0.2598(5) 0.6145(5) 0.0072(4) 0.065(3) Uani 1 1 d . . .
H45 H 0.2374 0.6195 -0.0294 0.078 Uiso 1 1 calc R . .
C46 C 0.2905(6) 0.6758(6) 0.0341(4) 0.080(4) Uani 1 1 d . . .
C47 C 0.3259(5) 0.6662(6) 0.0843(5) 0.081(3) Uani 1 1 d . . .
H47 H 0.3469 0.7073 0.1028 0.097 Uiso 1 1 calc R . .
C48 C 0.3321(5) 0.5950(6) 0.1097(4) 0.076(3) Uani 1 1 d . . .
H48 H 0.3587 0.5883 0.1441 0.091 Uiso 1 1 calc R . .
C49 C 0.2532(5) 0.4242(5) 0.1093(3) 0.052(2) Uani 1 1 d . . .
C50 C 0.2051(4) 0.4544(6) 0.1228(4) 0.062(3) Uani 1 1 d . . .
H50 H 0.2068 0.5048 0.1345 0.074 Uiso 1 1 calc R . .
C51 C 0.1544(4) 0.4157(5) 0.1205(4) 0.056(2) Uani 1 1 d . . .
H51 H 0.1213 0.4408 0.1272 0.067 Uiso 1 1 calc R . .
C52 C 0.1511(4) 0.3427(5) 0.1087(3) 0.047(2) Uani 1 1 d . . .
C53 C 0.1969(5) 0.3097(5) 0.0901(5) 0.084(4) Uani 1 1 d . . .
H53 H 0.1948 0.2598 0.0776 0.101 Uiso 1 1 calc R . .
C54 C 0.2444(4) 0.3524(5) 0.0909(4) 0.065(3) Uani 1 1 d . . .
H54 H 0.2748 0.3302 0.0772 0.078 Uiso 1 1 calc R . .
C55 C 0.0632(4) 0.2865(5) 0.0603(4) 0.053(2) Uani 1 1 d . . .
H55 H 0.0694 0.3106 0.0282 0.063 Uiso 1 1 calc R . .
C56 C 0.0169(4) 0.2404(5) 0.0559(4) 0.054(2) Uani 1 1 d . . .
C57 C -0.0317(4) 0.1696(6) 0.1086(4) 0.069(3) Uani 1 1 d . . .
H57 H -0.0355 0.1517 0.1435 0.083 Uiso 1 1 calc R . .
C58 C -0.0705(5) 0.1449(7) 0.0640(5) 0.088(3) Uani 1 1 d . . .
H58 H -0.1006 0.1115 0.0675 0.106 Uiso 1 1 calc R . .
C59 C -0.0649(5) 0.1705(7) 0.0111(5) 0.081(3) Uani 1 1 d . . .
H59 H -0.0909 0.1546 -0.0217 0.097 Uiso 1 1 calc R . .
C60 C -0.0217(5) 0.2178(6) 0.0098(4) 0.071(3) Uani 1 1 d . . .
H60 H -0.0177 0.2364 -0.0248 0.086 Uiso 1 1 calc R . .
C61 C 0.5515(4) 0.3190(5) 0.0498(3) 0.047(2) Uani 1 1 d . . .
C62 C 0.6346(4) 0.3393(7) 0.1173(5) 0.089(4) Uani 1 1 d . . .
H62 H 0.6572 0.3296 0.1533 0.107 Uiso 1 1 calc R . .
C63 C 0.6531(6) 0.3924(7) 0.0835(6) 0.100(4) Uani 1 1 d . . .
H63 H 0.6886 0.4184 0.0966 0.120 Uiso 1 1 calc R . .
C64 C 0.6207(4) 0.4069(6) 0.0321(5) 0.079(4) Uani 1 1 d . . .
H64 H 0.6335 0.4420 0.0089 0.094 Uiso 1 1 calc R . .
C65 C 0.5672(5) 0.3682(6) 0.0138(4) 0.073(3) Uani 1 1 d . . .
H65 H 0.5433 0.3761 -0.0219 0.088 Uiso 1 1 calc R . .
C66 C 0.4962(4) 0.2788(5) 0.0357(4) 0.059(3) Uani 1 1 d . . .
H66 H 0.4701 0.2844 0.0009 0.071 Uiso 1 1 calc R . .
C67 C 0.4292(4) 0.1980(5) 0.0581(3) 0.049(2) Uani 1 1 d . . .
C68 C 0.4285(4) 0.1222(5) 0.0556(4) 0.060(3) Uani 1 1 d . . .
H68 H 0.4636 0.0943 0.0629 0.072 Uiso 1 1 calc R . .
C69 C 0.3709(4) 0.0851(5) 0.0409(3) 0.051(2) Uani 1 1 d . . .
H69 H 0.3680 0.0328 0.0361 0.061 Uiso 1 1 calc R . .
C70 C 0.3221(4) 0.1284(5) 0.0342(3) 0.051(2) Uani 1 1 d . . .
C71 C 0.3287(4) 0.2058(5) 0.0408(4) 0.055(2) Uani 1 1 d . . .
H71 H 0.2947 0.2353 0.0372 0.066 Uiso 1 1 calc R . .
C72 C 0.3793(4) 0.2391(5) 0.0517(4) 0.060(2) Uani 1 1 d . . .
H72 H 0.3814 0.2916 0.0552 0.072 Uiso 1 1 calc R . .
C73 C 0.2482(4) 0.0537(6) -0.0259(4) 0.061(3) Uani 1 1 d . . .
C74 C 0.2536(5) 0.0909(7) -0.0731(5) 0.100(5) Uani 1 1 d . A .
H74 H 0.2685 0.1402 -0.0704 0.120 Uiso 1 1 calc R . .
C75 C 0.2358(4) 0.0535(7) -0.1299(4) 0.104(4) Uani 1 1 d . . .
H75 H 0.2381 0.0773 -0.1634 0.125 Uiso 1 1 calc R A 1
C76 C 0.2173(4) -0.0131(7) -0.1274(4) 0.108(3) Uani 0.50 1 d PRU A 1
C76A C 0.2160(4) -0.0205(7) -0.1300(4) 0.108(3) Uani 0.50 1 d PRU A 2
C77 C 0.2100(5) -0.0513(7) -0.0819(5) 0.099(4) Uani 1 1 d . . .
H77 H 0.1942 -0.1000 -0.0841 0.119 Uiso 1 1 calc R A 1
C78 C 0.2277(5) -0.0132(7) -0.0316(4) 0.081(3) Uani 1 1 d . A .
H78 H 0.2244 -0.0388 0.0009 0.097 Uiso 1 1 calc R . .
C79 C 0.2280(4) 0.1094(4) 0.0576(3) 0.0394(19) Uani 1 1 d . . .
C80 C 0.1697(4) 0.1058(5) 0.0370(4) 0.060(3) Uani 1 1 d . . .
H80 H 0.1549 0.0947 -0.0008 0.072 Uiso 1 1 calc R . .
C81 C 0.1313(4) 0.1182(5) 0.0715(4) 0.061(3) Uani 1 1 d . . .
H81 H 0.0907 0.1133 0.0568 0.073 Uiso 1 1 calc R . .
C82 C 0.1503(3) 0.1373(4) 0.1261(3) 0.042(2) Uani 1 1 d . . .
C83 C 0.2126(5) 0.1390(6) 0.1470(4) 0.072(3) Uani 1 1 d . . .
H83 H 0.2284 0.1493 0.1848 0.086 Uiso 1 1 calc R . .
C84 C 0.2500(5) 0.1253(5) 0.1108(4) 0.066(3) Uani 1 1 d . . .
H84 H 0.2910 0.1273 0.1244 0.080 Uiso 1 1 calc R . .
C85 C 0.0997(4) 0.1049(6) 0.1897(4) 0.055(2) Uani 1 1 d . . .
H85 H 0.1136 0.0557 0.1874 0.066 Uiso 1 1 calc R . .
C86 C 0.0616(4) 0.1180(5) 0.2261(3) 0.048(2) Uani 1 1 d . . .
C87 C 0.0143(4) 0.2126(6) 0.2617(3) 0.056(2) Uani 1 1 d . . .
H87 H 0.0032 0.2633 0.2617 0.067 Uiso 1 1 calc R . .
C88 C -0.0023(4) 0.1662(7) 0.2965(4) 0.066(3) Uani 1 1 d . . .
H88 H -0.0236 0.1853 0.3216 0.079 Uiso 1 1 calc R . .
C89 C 0.0098(5) 0.0940(7) 0.2976(4) 0.078(3) Uani 1 1 d . . .
H89 H -0.0047 0.0623 0.3220 0.094 Uiso 1 1 calc R . .
C90 C 0.0447(5) 0.0634(6) 0.2620(4) 0.082(3) Uani 1 1 d . . .
H90 H 0.0554 0.0125 0.2623 0.099 Uiso 1 1 calc R . .
N1 N 0.5818(3) 0.1439(6) 0.1159(3) 0.077(3) Uani 1 1 d . . .
N2 N 0.5113(3) 0.1526(4) 0.1781(3) 0.0545(19) Uani 1 1 d . . .
N3 N 0.3593(3) 0.1789(4) 0.3199(3) 0.0486(18) Uani 1 1 d . . .
N4 N 0.4008(4) 0.0979(6) 0.5373(3) 0.107(4) Uani 1 1 d . . .
H4A H 0.4256 0.0625 0.5509 0.128 Uiso 1 1 calc R . .
H4B H 0.3815 0.1210 0.5587 0.128 Uiso 1 1 calc R . .
N5 N 0.1374(3) 0.2951(4) 0.2245(3) 0.0523(19) Uani 1 1 d . . .
N6 N 0.0349(3) 0.3410(3) 0.1840(3) 0.0418(17) Uani 1 1 d . . .
N7 N 0.6095(3) 0.2382(4) 0.2092(3) 0.0525(19) Uani 1 1 d . . .
N8 N 0.5166(3) 0.3162(4) 0.1788(3) 0.0511(19) Uani 1 1 d . . .
N9 N 0.3027(3) 0.4668(4) 0.1094(3) 0.0477(18) Uani 1 1 d . . .
N10 N 0.2844(5) 0.7496(5) 0.0076(4) 0.096(3) Uani 1 1 d . . .
H10A H 0.3039 0.7877 0.0246 0.116 Uiso 1 1 calc R . .
H10B H 0.2612 0.7555 -0.0251 0.116 Uiso 1 1 calc R . .
N11 N 0.0984(3) 0.2984(4) 0.1058(3) 0.0466(17) Uani 1 1 d . . .
N12 N 0.0113(3) 0.2169(4) 0.1079(3) 0.0463(17) Uani 1 1 d . . .
N13 N 0.5841(4) 0.3019(5) 0.0982(3) 0.065(2) Uani 1 1 d . . .
N14 N 0.4850(3) 0.2353(4) 0.0732(3) 0.0547(19) Uani 1 1 d . . .
N15 N 0.2656(3) 0.0920(4) 0.0216(2) 0.0547(19) Uani 1 1 d . . .
N16A N 0.1881(3) -0.0533(4) -0.1795(2) 0.108(3) Uani 0.50 1 d PR A 1
H16A H 0.1840 -0.0303 -0.2113 0.129 Uiso 0.50 1 d PR A 1
H16B H 0.1753 -0.0991 -0.1784 0.129 Uiso 0.50 1 d PR A 1
N16 N 0.2092(3) -0.0717(4) -0.1785(2) 0.108(3) Uani 0.50 1 d PR A 2
H16C H 0.2179 -0.0553 -0.2089 0.129 Uiso 0.50 1 d PR A 2
H16D H 0.1967 -0.1175 -0.1768 0.129 Uiso 0.50 1 d PR A 2
N17 N 0.1152(3) 0.1521(4) 0.1620(3) 0.0430(17) Uani 1 1 d . . .
N18 N 0.0474(3) 0.1896(4) 0.2252(3) 0.0508(18) Uani 1 1 d . . .
Fe1 Fe 0.54731(5) 0.23066(7) 0.14185(5) 0.0510(4) Uani 1 1 d . . .
Fe2 Fe 0.07570(5) 0.24940(7) 0.16893(5) 0.0458(4) Uani 1 1 d . . .

loop_
_atom_site_aniso_label
_atom_site_aniso_U_11
_atom_site_aniso_U_22
_atom_site_aniso_U_33
_atom_site_aniso_U_23
_atom_site_aniso_U_13
_atom_site_aniso_U_12
C1 0.073(7) 0.034(5) 0.048(5) 0.008(4) 0.024(5) 0.002(5)
C2 0.067(7) 0.090(7) 0.051(6) 0.000(5) 0.045(6) 0.017(6)
C3 0.075(8) 0.147(12) 0.037(6) -0.009(7) 0.028(6) 0.024(8)
C4 0.072(8) 0.059(7) 0.070(7) 0.004(5) 0.002(6) 0.034(6)
C5 0.087(9) 0.129(10) 0.052(6) -0.013(6) 0.035(6) 0.028(7)
C6 0.051(6) 0.052(6) 0.056(6) 0.001(4) 0.025(5) 0.009(5)
C7 0.043(5) 0.056(5) 0.022(4) -0.009(4) 0.008(4) 0.000(4)
C8 0.063(6) 0.050(5) 0.041(5) -0.021(4) 0.016(5) -0.027(5)
C9 0.058(7) 0.062(6) 0.028(4) 0.006(4) -0.001(5) -0.019(5)
C10 0.046(6) 0.048(5) 0.024(4) 0.000(4) 0.007(4) 0.004(4)
C11 0.033(5) 0.088(7) 0.058(6) 0.014(5) 0.017(5) 0.001(5)
C12 0.044(6) 0.078(6) 0.040(5) -0.007(4) 0.015(5) 0.004(5)
C13 0.030(5) 0.070(6) 0.063(6) 0.010(5) 0.001(5) -0.013(5)
C14 0.050(6) 0.076(7) 0.049(6) 0.023(5) -0.013(5) -0.004(5)
C15 0.042(6) 0.140(10) 0.058(7) -0.020(7) 0.014(5) -0.032(6)
C16 0.049(6) 0.115(9) 0.035(5) 0.000(5) -0.005(5) -0.001(6)
C17 0.040(6) 0.131(10) 0.075(8) -0.052(7) 0.018(6) -0.028(7)
C18 0.059(6) 0.068(6) 0.019(4) -0.023(4) 0.009(4) -0.006(5)
C19 0.047(6) 0.080(6) 0.025(4) -0.007(4) 0.007(4) -0.012(5)
C20 0.031(5) 0.048(5) 0.058(5) 0.007(4) 0.005(4) -0.014(4)
C21 0.051(6) 0.068(6) 0.046(5) 0.013(5) 0.025(5) 0.014(5)
C22 0.034(5) 0.073(6) 0.034(4) -0.005(4) 0.006(4) 0.004(5)
C23 0.074(7) 0.040(5) 0.052(5) 0.006(4) 0.030(5) 0.002(5)
C24 0.047(5) 0.047(5) 0.019(4) -0.001(4) 0.015(4) -0.003(4)
C25 0.068(7) 0.033(5) 0.069(6) -0.021(4) 0.021(5) -0.011(5)
C26 0.052(6) 0.022(4) 0.067(6) -0.007(4) 0.016(5) 0.012(4)
C27 0.028(6) 0.086(8) 0.096(8) -0.042(6) 0.018(5) -0.008(5)
C28 0.047(6) 0.095(8) 0.076(7) -0.029(6) 0.004(6) 0.015(6)
C29 0.056(6) 0.063(6) 0.041(5) 0.003(4) 0.004(5) 0.015(5)
C30 0.103(9) 0.048(6) 0.044(5) 0.020(4) 0.006(6) -0.015(6)
C31 0.037(5) 0.071(6) 0.049(5) -0.011(5) 0.003(5) -0.006(5)
C32 0.052(7) 0.091(8) 0.068(7) -0.012(6) 0.005(6) 0.011(6)
C33 0.086(9) 0.062(7) 0.069(7) 0.003(6) 0.012(7) -0.012(6)
C34 0.058(8) 0.165(13) 0.102(10) 0.070(10) 0.005(7) 0.030(8)
C35 0.052(7) 0.100(8) 0.043(5) 0.021(5) 0.003(5) 0.004(6)
C36 0.064(7) 0.043(5) 0.078(7) 0.000(5) 0.025(6) -0.019(5)
C37 0.054(6) 0.076(6) 0.023(4) 0.017(4) 0.009(4) 0.006(5)
C38 0.035(5) 0.064(6) 0.055(6) 0.000(5) 0.023(4) 0.006(4)
C39 0.042(6) 0.065(6) 0.034(5) 0.008(4) 0.012(4) 0.003(4)
C40 0.057(6) 0.048(5) 0.043(5) 0.004(4) 0.006(5) 0.001(4)
C41 0.060(7) 0.073(7) 0.089(8) 0.047(6) 0.030(6) 0.044(6)
C42 0.060(7) 0.101(7) 0.031(5) 0.026(5) 0.023(5) 0.006(6)
C43 0.033(5) 0.069(7) 0.070(7) 0.001(6) 0.021(5) -0.009(5)
C44 0.061(7) 0.064(7) 0.095(8) 0.002(6) 0.025(7) -0.022(5)
C45 0.082(8) 0.057(6) 0.052(6) 0.012(5) 0.010(5) -0.022(5)
C46 0.129(11) 0.078(8) 0.039(6) 0.010(6) 0.030(7) 0.002(7)
C47 0.074(8) 0.081(8) 0.106(10) -0.017(7) 0.060(8) -0.016(6)
C48 0.077(8) 0.097(8) 0.066(7) 0.032(7) 0.042(6) 0.016(7)
C49 0.073(7) 0.053(6) 0.034(5) 0.013(4) 0.021(5) 0.013(5)
C50 0.051(7) 0.068(6) 0.073(7) 0.001(5) 0.027(6) 0.002(5)
C51 0.053(7) 0.044(6) 0.076(7) 0.001(5) 0.024(5) 0.012(5)
C52 0.042(6) 0.056(6) 0.049(5) -0.004(4) 0.020(4) 0.009(4)
C53 0.058(7) 0.054(6) 0.157(11) -0.018(6) 0.059(8) -0.002(5)
C54 0.041(6) 0.064(6) 0.100(8) -0.007(6) 0.035(6) -0.006(5)
C55 0.061(7) 0.058(6) 0.042(5) 0.000(4) 0.018(5) 0.003(5)
C56 0.029(5) 0.075(6) 0.062(6) 0.007(5) 0.016(5) -0.003(5)
C57 0.015(5) 0.121(9) 0.060(6) -0.017(6) -0.016(4) -0.003(5)
C58 0.054(7) 0.128(10) 0.077(8) -0.009(7) 0.004(6) -0.014(7)
C59 0.044(7) 0.111(9) 0.084(9) -0.026(7) 0.007(6) -0.002(6)
C60 0.066(8) 0.095(8) 0.055(6) -0.012(6) 0.019(6) -0.017(6)
C61 0.034(5) 0.071(6) 0.037(5) 0.016(4) 0.011(4) 0.005(4)
C62 0.026(6) 0.148(11) 0.096(9) 0.004(8) 0.018(6) -0.006(6)
C63 0.065(9) 0.117(10) 0.132(12) 0.028(9) 0.053(9) -0.008(7)
C64 0.041(6) 0.108(8) 0.094(8) 0.070(7) 0.031(6) 0.006(6)
C65 0.053(7) 0.099(8) 0.062(6) 0.036(6) 0.000(5) 0.015(6)
C66 0.051(6) 0.095(7) 0.033(5) 0.013(5) 0.016(5) 0.008(5)
C67 0.063(7) 0.055(6) 0.035(5) 0.002(4) 0.023(5) 0.030(5)
C68 0.053(6) 0.075(7) 0.059(6) -0.003(5) 0.028(5) 0.012(5)
C69 0.052(6) 0.058(5) 0.047(5) 0.009(4) 0.018(5) 0.000(5)
C70 0.038(6) 0.072(7) 0.045(5) -0.008(5) 0.014(4) 0.005(5)
C71 0.023(5) 0.083(7) 0.067(6) -0.010(5) 0.027(5) 0.011(5)
C72 0.045(6) 0.075(6) 0.059(6) 0.012(5) 0.010(5) 0.015(5)
C73 0.057(7) 0.081(7) 0.041(6) -0.028(5) 0.003(5) -0.013(6)
C74 0.091(9) 0.092(8) 0.094(9) -0.031(7) -0.031(7) 0.072(7)
C75 0.092(10) 0.105(9) 0.096(9) -0.040(7) -0.019(7) 0.048(8)
C76 0.105(6) 0.114(6) 0.102(5) -0.035(4) 0.020(5) 0.019(5)
C76A 0.105(6) 0.114(6) 0.102(5) -0.035(4) 0.020(5) 0.019(5)
C77 0.098(10) 0.098(8) 0.114(10) -0.063(8) 0.052(8) -0.046(7)
C78 0.062(7) 0.124(10) 0.054(6) -0.036(7) 0.010(5) 0.003(7)
C79 0.030(5) 0.056(5) 0.031(4) -0.005(4) 0.006(4) 0.001(4)
C80 0.052(6) 0.079(6) 0.053(6) -0.027(5) 0.018(5) 0.030(5)
C81 0.038(6) 0.083(7) 0.054(6) -0.028(5) -0.006(5) 0.015(5)
C82 0.021(4) 0.053(5) 0.049(5) -0.022(4) 0.003(4) -0.007(4)
C83 0.083(8) 0.105(8) 0.034(5) -0.016(5) 0.028(5) -0.014(6)
C84 0.058(7) 0.064(6) 0.074(7) -0.041(5) 0.010(6) -0.002(5)
C85 0.029(5) 0.072(6) 0.057(6) -0.016(5) -0.002(5) -0.023(5)
C86 0.031(5) 0.062(6) 0.049(5) -0.010(4) 0.005(4) -0.005(4)
C87 0.048(6) 0.083(7) 0.038(5) 0.003(5) 0.015(5) 0.009(5)
C88 0.063(7) 0.098(8) 0.043(6) -0.011(6) 0.026(5) -0.016(6)
C89 0.101(10) 0.091(8) 0.061(7) 0.005(6) 0.057(7) -0.011(7)
C90 0.098(9) 0.081(7) 0.068(7) 0.017(6) 0.018(7) -0.006(7)
N1 0.029(4) 0.154(9) 0.044(5) 0.024(5) 0.001(4) 0.035(5)
N2 0.040(5) 0.089(6) 0.037(4) 0.005(4) 0.014(4) 0.006(4)
N3 0.039(4) 0.076(5) 0.029(4) 0.008(3) 0.004(3) 0.000(4)
N4 0.074(7) 0.201(11) 0.051(6) 0.028(6) 0.025(5) 0.016(7)
N5 0.049(5) 0.070(5) 0.039(4) 0.002(4) 0.013(4) -0.013(4)
N6 0.053(5) 0.037(4) 0.039(4) -0.015(3) 0.018(3) 0.010(3)
N7 0.034(4) 0.075(5) 0.050(4) 0.011(4) 0.012(4) 0.008(4)
N8 0.035(4) 0.075(5) 0.038(4) -0.017(4) -0.003(4) -0.008(4)
N9 0.034(4) 0.041(4) 0.070(5) 0.013(4) 0.015(4) 0.007(3)
N10 0.108(9) 0.095(7) 0.091(7) 0.002(6) 0.034(6) -0.019(6)
N11 0.045(5) 0.048(4) 0.046(4) -0.020(3) 0.009(4) 0.000(3)
N12 0.020(4) 0.067(5) 0.049(4) -0.010(4) 0.004(3) -0.004(3)
N13 0.052(6) 0.105(6) 0.048(5) -0.004(4) 0.029(4) 0.008(5)
N14 0.042(5) 0.081(5) 0.040(4) -0.003(4) 0.008(4) 0.006(4)
N15 0.029(4) 0.083(5) 0.054(5) 0.004(4) 0.012(4) 0.013(4)
N16A 0.105(6) 0.114(6) 0.102(5) -0.035(4) 0.020(5) 0.019(5)
N16 0.105(6) 0.114(6) 0.102(5) -0.035(4) 0.020(5) 0.019(5)
N17 0.036(4) 0.059(5) 0.039(4) -0.013(3) 0.019(3) -0.005(3)
N18 0.031(4) 0.064(5) 0.061(5) -0.004(4) 0.017(4) 0.001(4)
Fe1 0.0366(8) 0.0786(9) 0.0408(7) 0.0062(6) 0.0150(6) 0.0064(6)
Fe2 0.0352(7) 0.0600(8) 0.0434(7) -0.0059(6) 0.0112(6) -0.0017(6)

loop_
_atom_type_symbol
_atom_type_description
_atom_type_scat_dispersion_real
_atom_type_scat_dispersion_imag
_atom_type_scat_source
C C 0.0033 0.0016 'International Tables Vol C Tables 4.2.6.8 and 6.1.1.4'
H H 0.0000 0.0000 'International Tables Vol C Tables 4.2.6.8 and 6.1.1.4'
N N 0.0061 0.0033 'International Tables Vol C Tables 4.2.6.8 and 6.1.1.4'
O O 0.0106 0.0060 'International Tables Vol C Tables 4.2.6.8 and 6.1.1.4'
F F 0.0171 0.0103 'International Tables Vol C Tables 4.2.6.8 and 6.1.1.4'
S S 0.1246 0.1234 'International Tables Vol C Tables 4.2.6.8 and 6.1.1.4'
Fe Fe 0.3463 0.8444 'International Tables Vol C Tables 4.2.6.8 and 6.1.1.4'

loop_
_geom_angle_atom_site_label_1
_geom_angle_atom_site_label_2
_geom_angle_atom_site_label_3
_geom_angle
C5 C1 N1 123.9(9)
C5 C1 C6 128.0(9)
N1 C1 C6 107.7(7)
C3 C2 N1 120.0(10)
C3 C2 H2 120.0
N1 C2 H2 120.0
C2 C3 C4 125.4(10)
C2 C3 H3 117.3
C4 C3 H3 117.3
C3 C4 C5 113.6(9)
C3 C4 H4 123.2
C5 C4 H4 123.2
C1 C5 C4 121.8(11)
C1 C5 H5 119.1
C4 C5 H5 119.1
N2 C6 C1 121.2(8)
N2 C6 H6 119.4
C1 C6 H6 119.4
C12 C7 C8 118.5(7)
C12 C7 N2 120.5(7)
C8 C7 N2 121.0(8)
C9 C8 C7 119.9(8)
C9 C8 H8 120.0
C7 C8 H8 120.0
C10 C9 C8 122.9(8)
C10 C9 H9 118.6
C8 C9 H9 118.6
C9 C10 N3 123.2(7)
C9 C10 C11 121.7(8)
N3 C10 C11 115.1(7)
C12 C11 C10 116.4(8)
C12 C11 H11 121.8
C10 C11 H11 121.8
C11 C12 C7 120.5(8)
C11 C12 H12 119.7
C7 C12 H12 119.7
N3 C13 C14 119.4(9)
N3 C13 C18 120.9(8)
C14 C13 C18 119.7(9)
C15 C14 C13 120.1(10)
C15 C14 H14 119.9
C13 C14 H14 119.9
C14 C15 C16 118.8(11)
C14 C15 H15 120.6
C16 C15 H15 120.6
N4 C16 C15 122.2(11)
N4 C16 C17 117.9(10)
C15 C16 C17 119.7(9)
C18 C17 C16 118.7(9)
C18 C17 H17 120.6
C16 C17 H17 120.6
C17 C18 C13 122.6(10)
C17 C18 H18 118.7
C13 C18 H18 118.7
C24 C19 C20 120.8(8)
C24 C19 N3 118.7(8)
C20 C19 N3 120.5(8)
C21 C20 C19 120.6(8)
C21 C20 H20 119.7
C19 C20 H20 119.7
C22 C21 C20 118.1(8)
C22 C21 H21 121.0
C20 C21 H21 121.0
C21 C22 C23 123.5(8)
C21 C22 N5 116.9(8)
C23 C22 N5 119.4(8)
C22 C23 C24 117.7(8)
C22 C23 H23 121.1
C24 C23 H23 121.1
C19 C24 C23 119.2(8)
C19 C24 H24 120.4
C23 C24 H24 120.4
N5 C25 C26 115.6(8)
N5 C25 H25 122.2
C26 C25 H25 122.2
N6 C26 C30 122.7(9)
N6 C26 C25 114.5(7)
C30 C26 C25 122.5(9)
N6 C27 C28 123.4(9)
N6 C27 H27 118.3
C28 C27 H27 118.3
C29 C28 C27 121.7(10)
C29 C28 H28 119.1
C27 C28 H28 119.1
C28 C29 C30 113.8(8)
C28 C29 H29 123.1
C30 C29 H29 123.1
C26 C30 C29 120.5(9)
C26 C30 H30 119.8
C29 C30 H30 119.8
N7 C31 C32 124.4(9)
N7 C31 C36 111.3(8)
C32 C31 C36 124.3(9)
C33 C32 C31 119.7(10)
C33 C32 H32 120.2
C31 C32 H32 120.2
C32 C33 C34 117.1(11)
C32 C33 H33 121.5
C34 C33 H33 121.5
C35 C34 C33 121.3(11)
C35 C34 H34 119.3
C33 C34 H34 119.3
N7 C35 C34 118.0(10)
N7 C35 H35 121.0
C34 C35 H35 121.0
N8 C36 C31 118.3(9)
N8 C36 H36 120.8
C31 C36 H36 120.8
C42 C37 C38 118.0(8)
C42 C37 N8 119.1(7)
C38 C37 N8 122.5(8)
C39 C38 C37 121.0(8)
C39 C38 H38 119.5
C37 C38 H38 119.5
C38 C39 C40 120.0(8)
C38 C39 H39 120.0
C40 C39 H39 120.0
C41 C40 C39 119.0(8)
C41 C40 N9 119.2(8)
C39 C40 N9 121.6(7)
C42 C41 C40 122.1(9)
C42 C41 H41 118.9
C40 C41 H41 118.9
C41 C42 C37 119.7(8)
C41 C42 H42 120.2
C37 C42 H42 120.2
N9 C43 C48 122.0(9)
N9 C43 C44 121.9(9)
C48 C43 C44 116.1(9)
C45 C44 C43 123.3(10)
C45 C44 H44 118.4
C43 C44 H44 118.4
C44 C45 C46 120.1(10)
C44 C45 H45 120.0
C46 C45 H45 120.0
C47 C46 C45 119.1(10)
C47 C46 N10 120.5(11)
C45 C46 N10 120.4(10)
C46 C47 C48 120.5(11)
C46 C47 H47 119.7
C48 C47 H47 119.7
C43 C48 C47 120.6(11)
C43 C48 H48 119.7
C47 C48 H48 119.7
C50 C49 C54 112.7(9)
C50 C49 N9 121.3(8)
C54 C49 N9 125.6(8)
C49 C50 C51 123.3(9)
C49 C50 H50 118.3
C51 C50 H50 118.3
C52 C51 C50 120.9(9)
C52 C51 H51 119.5
C50 C51 H51 119.5
C51 C52 C53 118.3(9)
C51 C52 N11 123.4(7)
C53 C52 N11 117.5(8)
C54 C53 C52 116.8(9)
C54 C53 H53 121.6
C52 C53 H53 121.6
C53 C54 C49 127.0(9)
C53 C54 H54 116.5
C49 C54 H54 116.5
N11 C55 C56 122.2(9)
N11 C55 H55 118.9
C56 C55 H55 118.9
C60 C56 C55 128.9(9)
C60 C56 N12 120.5(8)
C55 C56 N12 110.6(8)
N12 C57 C58 125.5(11)
N12 C57 H57 117.2
C58 C57 H57 117.2
C57 C58 C59 117.9(11)
C57 C58 H58 121.1
C59 C58 H58 121.1
C60 C59 C58 117.2(10)
C60 C59 H59 121.4
C58 C59 H59 121.4
C59 C60 C56 122.8(10)
C59 C60 H60 118.6
C56 C60 H60 118.6
N13 C61 C65 124.4(9)
N13 C61 C66 114.3(8)
C65 C61 C66 121.3(8)
N13 C62 C63 119.5(11)
N13 C62 H62 120.2
C63 C62 H62 120.2
C64 C63 C62 120.6(12)
C64 C63 H63 119.7
C62 C63 H63 119.7
C63 C64 C65 118.5(9)
C63 C64 H64 120.7
C65 C64 H64 120.7
C61 C65 C64 117.2(9)
C61 C65 H65 121.4
C64 C65 H65 121.4
N14 C66 C61 116.3(8)
N14 C66 H66 121.9
C61 C66 H66 121.9
C68 C67 C72 122.3(10)
C68 C67 N14 118.4(8)
C72 C67 N14 119.1(8)
C67 C68 C69 117.5(9)
C67 C68 H68 121.3
C69 C68 H68 121.3
C70 C69 C68 118.2(8)
C70 C69 H69 120.9
C68 C69 H69 120.9
C69 C70 C71 118.8(8)
C69 C70 N15 118.2(8)
C71 C70 N15 123.0(8)
C72 C71 C70 123.4(8)
C72 C71 H71 118.3
C70 C71 H71 118.3
C71 C72 C67 119.7(10)
C71 C72 H72 120.1
C67 C72 H72 120.1
C78 C73 N15 127.1(10)
C78 C73 C74 117.4(10)
N15 C73 C74 115.5(10)
C73 C74 C75 120.7(12)
C73 C74 H74 119.6
C75 C74 H74 119.6
C76 C75 C76A 3.1
C76 C75 C74 113.0(8)
C76A C75 C74 116.0(8)
C76 C75 H75 123.5
C76A C75 H75 120.5
C74 C75 H75 123.5
C75 C76 C77 128.1(6)
C75 C76 N16A 120.1(6)
C77 C76 N16A 110.7(10)
C77 C76A C75 118.9(7)
C77 C76A N16 116.5(10)
C75 C76A N16 124.0(6)
C76A C77 C76 6.21(7)
C76A C77 C78 121.2(11)
C76 C77 C78 115.1(11)
C76A C77 H77 116.3
C76 C77 H77 122.4
C78 C77 H77 122.4
C73 C78 C77 125.6(12)
C73 C78 H78 117.2
C77 C78 H78 117.2
C84 C79 C80 121.1(8)
C84 C79 N15 120.6(8)
C80 C79 N15 118.2(7)
C79 C80 C81 120.1(8)
C79 C80 H80 119.9
C81 C80 H80 119.9
C82 C81 C80 122.3(8)
C82 C81 H81 118.9
C80 C81 H81 118.9
N17 C82 C81 125.5(7)
N17 C82 C83 118.3(7)
C81 C82 C83 116.2(8)
C84 C83 C82 119.7(8)
C84 C83 H83 120.2
C82 C83 H83 120.2
C79 C84 C83 120.5(9)
C79 C84 H84 119.7
C83 C84 H84 119.7
N17 C85 C86 124.2(9)
N17 C85 H85 117.9
C86 C85 H85 117.9
N18 C86 C85 109.9(8)
N18 C86 C90 124.5(8)
C85 C86 C90 125.4(9)
C88 C87 N18 122.2(9)
C88 C87 H87 118.9
N18 C87 H87 118.9
C87 C88 C89 122.5(9)
C87 C88 H88 118.8
C89 C88 H88 118.8
C88 C89 C90 120.5(9)
C88 C89 H89 119.7
C90 C89 H89 119.7
C86 C90 C89 113.2(9)
C86 C90 H90 123.4
C89 C90 H90 123.4
C1 N1 C2 114.4(8)
C1 N1 Fe1 117.1(6)
C2 N1 Fe1 128.0(7)
C6 N2 C7 115.6(7)
C6 N2 Fe1 113.5(6)
C7 N2 Fe1 130.9(6)
C13 N3 C10 123.6(7)
C13 N3 C19 118.0(7)
C10 N3 C19 118.4(6)
C16 N4 H4A 120.0
C16 N4 H4B 120.0
H4A N4 H4B 120.0
C25 N5 C22 117.3(7)
C25 N5 Fe2 114.9(6)
C22 N5 Fe2 127.7(6)
C26 N6 C27 116.9(7)
C26 N6 Fe2 113.8(6)
C27 N6 Fe2 129.2(6)
C31 N7 C35 119.4(8)
C31 N7 Fe1 115.2(6)
C35 N7 Fe1 125.4(6)
C36 N8 C37 114.6(8)
C36 N8 Fe1 114.5(7)
C37 N8 Fe1 130.8(6)
C43 N9 C49 122.3(7)
C43 N9 C40 119.1(7)
C49 N9 C40 117.6(7)
C46 N10 H10A 120.0
C46 N10 H10B 120.0
H10A N10 H10B 120.0
C55 N11 C52 121.0(7)
C55 N11 Fe2 113.4(6)
C52 N11 Fe2 125.6(5)
C57 N12 C56 116.0(7)
C57 N12 Fe2 129.5(6)
C56 N12 Fe2 114.0(5)
C61 N13 C62 119.6(9)
C61 N13 Fe1 114.4(6)
C62 N13 Fe1 125.5(7)
C66 N14 C67 114.6(7)
C66 N14 Fe1 114.5(6)
C67 N14 Fe1 130.9(6)
C73 N15 C79 123.4(7)
C73 N15 C70 120.2(7)
C79 N15 C70 115.6(6)
C76 N16A H16A 119.0
C76 N16A H16B 121.0
H16A N16A H16B 120.0
C76 N16A H16C 110.2
H16A N16A H16C 52.1
H16B N16A H16C 105.1
C76 N16A H16D 112.6
H16A N16A H16D 120.0
H16B N16A H16D 29.8
H16C N16A H16D 83.2
C76A N16 H16A 96.8
C76A N16 H16B 105.1
H16A N16 H16B 92.2
C76A N16 H16C 119.0
H16A N16 H16C 50.3
H16B N16 H16C 122.7
C76A N16 H16D 121.0
H16A N16 H16D 120.7
H16B N16 H16D 38.2
H16C N16 H16D 120.0
C85 N17 C82 122.8(8)
C85 N17 Fe2 111.1(6)
C82 N17 Fe2 125.8(6)
C86 N18 C87 117.0(7)
C86 N18 Fe2 114.4(5)
C87 N18 Fe2 128.6(6)
N1 Fe1 N2 80.4(3)
N1 Fe1 N7 93.0(3)
N2 Fe1 N7 88.5(3)
N1 Fe1 N14 91.8(3)
N2 Fe1 N14 96.5(3)
N7 Fe1 N14 173.6(3)
N1 Fe1 N13 94.0(3)
N2 Fe1 N13 173.6(3)
N7 Fe1 N13 95.0(3)
N14 Fe1 N13 80.4(3)
N1 Fe1 N8 172.5(3)
N2 Fe1 N8 95.7(3)
N7 Fe1 N8 80.4(3)
N14 Fe1 N8 95.1(3)
N13 Fe1 N8 90.1(3)
N5 Fe2 N11 94.8(3)
N5 Fe2 N12 172.0(3)
N11 Fe2 N12 79.6(3)
N5 Fe2 N6 80.3(3)
N11 Fe2 N6 90.5(3)
N12 Fe2 N6 94.0(3)
N5 Fe2 N18 92.5(3)
N11 Fe2 N18 172.1(3)
N12 Fe2 N18 93.4(3)
N6 Fe2 N18 93.6(3)
N5 Fe2 N17 98.2(3)
N11 Fe2 N17 96.1(3)
N12 Fe2 N17 88.1(3)
N6 Fe2 N17 173.3(3)
N18 Fe2 N17 79.9(3)

loop_
_geom_bond_atom_site_label_1
_geom_bond_atom_site_label_2
_geom_bond_distance
C1 C5 1.325(12)
C1 N1 1.384(11)
C1 C6 1.432(12)
C2 C3 1.350(14)
C2 N1 1.429(11)
C2 H2 0.9500
C3 C4 1.369(14)
C3 H3 0.9500
C4 C5 1.426(14)
C4 H4 0.9500
C5 H5 0.9500
C6 N2 1.264(10)
C6 H6 0.9500
C7 C12 1.394(11)
C7 C8 1.410(10)
C7 N2 1.419(10)
C8 C9 1.331(12)
C8 H8 0.9500
C9 C10 1.290(11)
C9 H9 0.9500
C10 N3 1.430(10)
C10 C11 1.440(11)
C11 C12 1.389(11)
C11 H11 0.9500
C12 H12 0.9500
C13 N3 1.371(11)
C13 C14 1.389(12)
C13 C18 1.428(12)
C14 C15 1.377(13)
C14 H14 0.9500
C15 C16 1.423(14)
C15 H15 0.9500
C16 N4 1.351(12)
C16 C17 1.463(15)
C17 C18 1.287(13)
C17 H17 0.9500
C18 H18 0.9500
C19 C24 1.355(11)
C19 C20 1.405(11)
C19 N3 1.464(11)
C20 C21 1.353(11)
C20 H20 0.9500
C21 C22 1.351(11)
C21 H21 0.9500
C22 C23 1.387(12)
C22 N5 1.475(11)
C23 C24 1.398(12)
C23 H23 0.9500
C24 H24 0.9500
C25 N5 1.315(10)
C25 C26 1.422(12)
C25 H25 0.9500
C26 N6 1.322(10)
C26 C30 1.353(12)
C27 N6 1.336(11)
C27 C28 1.356(13)
C27 H27 0.9500
C28 C29 1.345(13)
C28 H28 0.9500
C29 C30 1.457(13)
C29 H29 0.9500
C30 H30 0.9500
C31 N7 1.317(11)
C31 C32 1.373(13)
C31 C36 1.518(13)
C32 C33 1.345(14)
C32 H32 0.9500
C33 C34 1.435(17)
C33 H33 0.9500
C34 C35 1.390(15)
C34 H34 0.9500
C35 N7 1.378(11)
C35 H35 0.9500
C36 N8 1.193(11)
C36 H36 0.9500
C37 C42 1.407(12)
C37 C38 1.411(11)
C37 N8 1.426(11)
C38 C39 1.348(11)
C38 H38 0.9500
C39 C40 1.405(12)
C39 H39 0.9500
C40 C41 1.364(11)
C40 N9 1.447(11)
C41 C42 1.354(12)
C41 H41 0.9500
C42 H42 0.9500
C43 N9 1.376(11)
C43 C48 1.378(14)
C43 C44 1.420(14)
C44 C45 1.322(12)
C44 H44 0.9500
C45 C46 1.405(14)
C45 H45 0.9500
C46 C47 1.349(15)
C46 N10 1.476(13)
C47 C48 1.423(14)
C47 H47 0.9500
C48 H48 0.9500
C49 C50 1.367(12)
C49 C54 1.372(12)
C49 N9 1.397(11)
C50 C51 1.372(12)
C50 H50 0.9500
C51 C52 1.345(11)
C51 H51 0.9500
C52 C53 1.400(12)
C52 N11 1.465(11)
C53 C54 1.354(12)
C53 H53 0.9500
C54 H54 0.9500
C55 N11 1.263(10)
C55 C56 1.357(12)
C55 H55 0.9500
C56 C60 1.356(13)
C56 N12 1.398(11)
C57 N12 1.326(11)
C57 C58 1.347(13)
C57 H57 0.9500
C58 C59 1.429(15)
C58 H58 0.9500
C59 C60 1.334(14)
C59 H59 0.9500
C60 H60 0.9500
C61 N13 1.313(10)
C61 C65 1.369(12)
C61 C66 1.463(12)
C62 N13 1.356(13)
C62 C63 1.409(15)
C62 H62 0.9500
C63 C64 1.360(16)
C63 H63 0.9500
C64 C65 1.425(14)
C64 H64 0.9500
C65 H65 0.9500
C66 N14 1.291(10)
C66 H66 0.9500
C67 C68 1.367(12)
C67 C72 1.368(12)
C67 N14 1.450(12)
C68 C69 1.483(12)
C68 H68 0.9500
C69 C70 1.370(12)
C69 H69 0.9500
C70 C71 1.407(12)
C70 N15 1.454(10)
C71 C72 1.308(12)
C71 H71 0.9500
C72 H72 0.9500
C73 C78 1.294(14)
C73 N15 1.351(10)
C73 C74 1.385(16)
C74 C75 1.537(14)
C74 H74 0.9500
C75 C76 1.2821
C75 C76A 1.4112
C75 H75 0.9500
C76 C77 1.370(16)
C76 N16A 1.511(11)
C76A C77 1.358(15)
C76A N16 1.498(11)
C77 C78 1.406(14)
C77 H77 0.9500
C78 H78 0.9500
C79 C84 1.342(11)
C79 C80 1.356(12)
C79 N15 1.429(9)
C80 C81 1.399(12)
C80 H80 0.9500
C81 C82 1.377(11)
C81 H81 0.9500
C82 N17 1.373(10)
C82 C83 1.443(13)
C83 C84 1.417(13)
C83 H83 0.9500
C84 H84 0.9500
C85 N17 1.205(10)
C85 C86 1.431(12)
C85 H85 0.9500
C86 N18 1.331(10)
C86 C90 1.444(13)
C87 C88 1.326(12)
C87 N18 1.387(10)
C87 H87 0.9500
C88 C89 1.329(13)
C88 H88 0.9500
C89 C90 1.449(14)
C89 H89 0.9500
C90 H90 0.9500
N1 Fe1 1.937(9)
N2 Fe1 1.964(7)
N4 H4A 0.8800
N4 H4B 0.8800
N5 Fe2 1.951(7)
N6 Fe2 1.986(6)
N7 Fe1 1.970(7)
N8 Fe1 2.012(7)
N10 H10A 0.8800
N10 H10B 0.8800
N11 Fe2 1.979(7)
N12 Fe2 1.981(7)
N13 Fe1 2.001(8)
N14 Fe1 1.992(7)
N16A H16A 0.8800
N16A H16B 0.8800
N16A H16C 1.1224
N16A H16D 1.1719
N16 H16A 1.1652
N16 H16B 0.9391
N16 H16C 0.8800
N16 H16D 0.8800
N17 Fe2 2.010(7)
N18 Fe2 1.997(7)

loop_
_geom_torsion_atom_site_label_1
_geom_torsion_atom_site_label_2
_geom_torsion_atom_site_label_3
_geom_torsion_atom_site_label_4
_geom_torsion
N1 C2 C3 C4 1.6(17)
C2 C3 C4 C5 -2.9(16)
N1 C1 C5 C4 -11.3(17)
C6 C1 C5 C4 176.3(10)
C3 C4 C5 C1 7.5(16)
C5 C1 C6 N2 177.1(10)
N1 C1 C6 N2 3.8(12)
C12 C7 C8 C9 -2.3(12)
N2 C7 C8 C9 175.9(8)
C7 C8 C9 C10 4.4(13)
C8 C9 C10 N3 178.3(7)
C8 C9 C10 C11 -3.1(13)
C9 C10 C11 C12 -0.2(13)
N3 C10 C11 C12 178.5(7)
C10 C11 C12 C7 2.1(13)
C8 C7 C12 C11 -0.9(13)
N2 C7 C12 C11 -179.1(8)
N3 C13 C14 C15 -175.2(8)
C18 C13 C14 C15 5.7(13)
C13 C14 C15 C16 -2.3(14)
C14 C15 C16 N4 -178.4(10)
C14 C15 C16 C17 -3.6(14)
N4 C16 C17 C18 -178.8(9)
C15 C16 C17 C18 6.2(14)
C16 C17 C18 C13 -2.9(14)
N3 C13 C18 C17 177.9(9)
C14 C13 C18 C17 -3.0(13)
C24 C19 C20 C21 -0.2(12)
N3 C19 C20 C21 -178.1(8)
C19 C20 C21 C22 3.1(13)
C20 C21 C22 C23 -5.5(13)
C20 C21 C22 N5 -179.4(7)
C21 C22 C23 C24 4.7(12)
N5 C22 C23 C24 178.5(7)
C20 C19 C24 C23 -0.6(11)
N3 C19 C24 C23 177.3(7)
C22 C23 C24 C19 -1.5(11)
N5 C25 C26 N6 3.5(12)
N5 C25 C26 C30 178.0(8)
N6 C27 C28 C29 -12.7(17)
C27 C28 C29 C30 9.4(14)
N6 C26 C30 C29 -2.0(13)
C25 C26 C30 C29 -176.0(8)
C28 C29 C30 C26 -2.5(13)
N7 C31 C32 C33 -1.4(16)
C36 C31 C32 C33 179.3(9)
C31 C32 C33 C34 2.2(16)
C32 C33 C34 C35 0.1(17)
C33 C34 C35 N7 -3.3(16)
N7 C31 C36 N8 4.2(12)
C32 C31 C36 N8 -176.4(9)
C42 C37 C38 C39 1.8(13)
N8 C37 C38 C39 175.2(8)
C37 C38 C39 C40 0.1(13)
C38 C39 C40 C41 -3.0(13)
C38 C39 C40 N9 -178.6(8)
C39 C40 C41 C42 4.1(15)
N9 C40 C41 C42 179.8(9)
C40 C41 C42 C37 -2.2(16)
C38 C37 C42 C41 -0.8(14)
N8 C37 C42 C41 -174.4(9)
N9 C43 C44 C45 -177.6(9)
C48 C43 C44 C45 3.8(15)
C43 C44 C45 C46 -7.4(16)
C44 C45 C46 C47 5.5(17)
C44 C45 C46 N10 -175.1(10)
C45 C46 C47 C48 -0.2(16)
N10 C46 C47 C48 -179.6(9)
N9 C43 C48 C47 -176.9(8)
C44 C43 C48 C47 1.7(13)
C46 C47 C48 C43 -3.4(15)
C54 C49 C50 C51 2.7(14)
N9 C49 C50 C51 176.4(8)
C49 C50 C51 C52 5.5(15)
C50 C51 C52 C53 -10.3(14)
C50 C51 C52 N11 179.7(8)
C51 C52 C53 C54 6.8(16)
N11 C52 C53 C54 177.3(9)
C52 C53 C54 C49 1.8(18)
C50 C49 C54 C53 -6.4(16)
N9 C49 C54 C53 -179.8(10)
N11 C55 C56 C60 -174.4(10)
N11 C55 C56 N12 6.6(12)
N12 C57 C58 C59 0.9(17)
C57 C58 C59 C60 -0.5(16)
C58 C59 C60 C56 1.4(17)
C55 C56 C60 C59 178.4(10)
N12 C56 C60 C59 -2.7(16)
N13 C62 C63 C64 0.5(18)
C62 C63 C64 C65 1.2(18)
N13 C61 C65 C64 -4.6(15)
C66 C61 C65 C64 177.6(9)
C63 C64 C65 C61 0.6(16)
N13 C61 C66 N14 3.8(12)
C65 C61 C66 N14 -178.2(9)
C72 C67 C68 C69 5.0(12)
N14 C67 C68 C69 179.1(7)
C67 C68 C69 C70 -4.1(11)
C68 C69 C70 C71 1.0(12)
C68 C69 C70 N15 -178.0(7)
C69 C70 C71 C72 1.7(13)
N15 C70 C71 C72 -179.4(8)
C70 C71 C72 C67 -1.0(14)
C68 C67 C72 C71 -2.5(13)
N14 C67 C72 C71 -176.6(8)
C78 C73 C74 C75 0.1(15)
N15 C73 C74 C75 179.5(8)
C73 C74 C75 C76 -1.1(11)
C73 C74 C75 C76A -2.2(11)
C76A C75 C76 C77 164.5(9)
C74 C75 C76 C77 2.8(8)
C76A C75 C76 N16A -29.2(4)
C74 C75 C76 N16A 169.1(9)
C76 C75 C76A C77 -14.0(8)
C74 C75 C76A C77 4.7(8)
C76 C75 C76A N16 175.2(5)
C74 C75 C76A N16 -166.1(9)
C75 C76A C77 C76 6.5(4)
N16 C76A C77 C76 178.0(7)
C75 C76A C77 C78 -5.5(14)
N16 C76A C77 C78 166.1(10)
C75 C76 C77 C76A -172.0(4)
N16A C76 C77 C76A 20.6(6)
C75 C76 C77 C78 -3.3(14)
N16A C76 C77 C78 -170.7(9)
N15 C73 C78 C77 -179.9(10)
C74 C73 C78 C77 -0.6(18)
C76A C77 C78 C73 3.4(19)
C76 C77 C78 C73 2.0(18)
C84 C79 C80 C81 -0.3(14)
N15 C79 C80 C81 176.3(8)
C79 C80 C81 C82 2.7(14)
C80 C81 C82 N17 178.3(8)
C80 C81 C82 C83 -4.1(13)
N17 C82 C83 C84 -178.9(8)
C81 C82 C83 C84 3.3(13)
C80 C79 C84 C83 -0.3(14)
N15 C79 C84 C83 -176.9(8)
C82 C83 C84 C79 -1.2(14)
N17 C85 C86 N18 -1.4(12)
N17 C85 C86 C90 -176.5(9)
N18 C87 C88 C89 -2.4(16)
C87 C88 C89 C90 3.2(17)
N18 C86 C90 C89 0.4(14)
C85 C86 C90 C89 174.9(9)
C88 C89 C90 C86 -2.1(16)
C5 C1 N1 C2 9.2(14)
C6 C1 N1 C2 -177.1(8)
C5 C1 N1 Fe1 -178.1(8)
C6 C1 N1 Fe1 -4.4(10)
C3 C2 N1 C1 -4.2(13)
C3 C2 N1 Fe1 -176.0(8)
C1 C6 N2 C7 179.1(8)
C1 C6 N2 Fe1 -1.4(11)
C12 C7 N2 C6 -74.7(10)
C8 C7 N2 C6 107.1(9)
C12 C7 N2 Fe1 105.9(9)
C8 C7 N2 Fe1 -72.4(10)
C14 C13 N3 C10 -29.4(12)
C18 C13 N3 C10 149.7(8)
C14 C13 N3 C19 153.6(8)
C18 C13 N3 C19 -27.3(11)
C9 C10 N3 C13 -41.7(12)
C11 C10 N3 C13 139.6(8)
C9 C10 N3 C19 135.3(9)
C11 C10 N3 C19 -43.4(10)
C24 C19 N3 C13 131.5(8)
C20 C19 N3 C13 -50.6(11)
C24 C19 N3 C10 -45.7(10)
C20 C19 N3 C10 132.3(8)
C26 C25 N5 C22 -179.6(7)
C26 C25 N5 Fe2 3.6(10)
C21 C22 N5 C25 115.9(9)
C23 C22 N5 C25 -58.3(10)
C21 C22 N5 Fe2 -67.7(9)
C23 C22 N5 Fe2 118.1(8)
C30 C26 N6 C27 -0.4(12)
C25 C26 N6 C27 174.1(8)
C30 C26 N6 Fe2 176.8(7)
C25 C26 N6 Fe2 -8.7(9)
C28 C27 N6 C26 7.6(14)
C28 C27 N6 Fe2 -169.0(8)
C32 C31 N7 C35 -1.9(14)
C36 C31 N7 C35 177.4(7)
C32 C31 N7 Fe1 179.9(8)
C36 C31 N7 Fe1 -0.8(9)
C34 C35 N7 C31 4.2(13)
C34 C35 N7 Fe1 -177.8(7)
C31 C36 N8 C37 177.0(7)
C31 C36 N8 Fe1 -5.4(10)
C42 C37 N8 C36 -78.5(11)
C38 C37 N8 C36 108.2(10)
C42 C37 N8 Fe1 104.3(9)
C38 C37 N8 Fe1 -69.0(11)
C48 C43 N9 C49 136.8(9)
C44 C43 N9 C49 -41.7(12)
C48 C43 N9 C40 -54.7(12)
C44 C43 N9 C40 126.8(9)
C50 C49 N9 C43 -47.5(12)
C54 C49 N9 C43 125.4(10)
C50 C49 N9 C40 143.8(8)
C54 C49 N9 C40 -43.3(12)
C41 C40 N9 C43 153.8(9)
C39 C40 N9 C43 -30.7(12)
C41 C40 N9 C49 -37.2(11)
C39 C40 N9 C49 138.4(8)
C56 C55 N11 C52 174.1(8)
C56 C55 N11 Fe2 -4.0(11)
C51 C52 N11 C55 95.8(10)
C53 C52 N11 C55 -74.2(12)
C51 C52 N11 Fe2 -86.3(10)
C53 C52 N11 Fe2 103.7(9)
C58 C57 N12 C56 -2.0(14)
C58 C57 N12 Fe2 -172.9(8)
C60 C56 N12 C57 2.8(13)
C55 C56 N12 C57 -178.0(8)
C60 C56 N12 Fe2 175.1(7)
C55 C56 N12 Fe2 -5.8(9)
C65 C61 N13 C62 6.4(14)
C66 C61 N13 C62 -175.6(9)
C65 C61 N13 Fe1 178.1(8)
C66 C61 N13 Fe1 -3.9(10)
C63 C62 N13 C61 -4.2(15)
C63 C62 N13 Fe1 -174.9(8)
C61 C66 N14 C67 178.5(7)
C61 C66 N14 Fe1 -1.7(10)
C68 C67 N14 C66 118.1(9)
C72 C67 N14 C66 -67.6(10)
C68 C67 N14 Fe1 -61.7(10)
C72 C67 N14 Fe1 112.6(8)
C78 C73 N15 C79 -60.6(15)
C74 C73 N15 C79 120.0(9)
C78 C73 N15 C70 129.8(11)
C74 C73 N15 C70 -49.6(12)
C84 C79 N15 C73 158.4(9)
C80 C79 N15 C73 -18.2(12)
C84 C79 N15 C70 -31.6(11)
C80 C79 N15 C70 151.8(8)
C69 C70 N15 C73 -63.5(11)
C71 C70 N15 C73 117.7(10)
C69 C70 N15 C79 126.1(8)
C71 C70 N15 C79 -52.7(10)
C86 C85 N17 C82 -177.8(7)
C86 C85 N17 Fe2 -4.4(11)
C81 C82 N17 C85 90.2(11)
C83 C82 N17 C85 -87.4(10)
C81 C82 N17 Fe2 -82.1(10)
C83 C82 N17 Fe2 100.2(9)
C85 C86 N18 C87 -174.9(7)
C90 C86 N18 C87 0.2(13)
C85 C86 N18 Fe2 6.6(9)
C90 C86 N18 Fe2 -178.2(7)
C88 C87 N18 C86 0.7(13)
C88 C87 N18 Fe2 178.9(7)
C1 N1 Fe1 N2 3.2(6)
C2 N1 Fe1 N2 174.7(8)
C1 N1 Fe1 N7 91.2(7)
C2 N1 Fe1 N7 -97.3(8)
C1 N1 Fe1 N14 -93.1(7)
C2 N1 Fe1 N14 78.5(8)
C1 N1 Fe1 N13 -173.6(7)
C2 N1 Fe1 N13 -2.0(8)
C1 N1 Fe1 N8 63(3)
C2 N1 Fe1 N8 -126(2)
C6 N2 Fe1 N1 -1.0(7)
C7 N2 Fe1 N1 178.5(8)
C6 N2 Fe1 N7 -94.2(7)
C7 N2 Fe1 N7 85.2(7)
C6 N2 Fe1 N14 89.8(7)
C7 N2 Fe1 N14 -90.8(7)
C6 N2 Fe1 N13 29(3)
C7 N2 Fe1 N13 -151(3)
C6 N2 Fe1 N8 -174.4(7)
C7 N2 Fe1 N8 5.0(7)
C31 N7 Fe1 N1 -177.7(7)
C35 N7 Fe1 N1 4.2(7)
C31 N7 Fe1 N2 -97.4(7)
C35 N7 Fe1 N2 84.5(7)
C31 N7 Fe1 N14 44(3)
C35 N7 Fe1 N14 -134(3)
C31 N7 Fe1 N13 87.9(7)
C35 N7 Fe1 N13 -90.1(7)
C31 N7 Fe1 N8 -1.4(6)
C35 N7 Fe1 N8 -179.4(7)
C66 N14 Fe1 N1 -94.1(7)
C67 N14 Fe1 N1 85.7(7)
C66 N14 Fe1 N2 -174.7(6)
C67 N14 Fe1 N2 5.2(7)
C66 N14 Fe1 N7 44(3)
C67 N14 Fe1 N7 -136(2)
C66 N14 Fe1 N13 -0.3(6)
C67 N14 Fe1 N13 179.5(7)
C66 N14 Fe1 N8 89.0(7)
C67 N14 Fe1 N8 -91.2(7)
C61 N13 Fe1 N1 93.6(7)
C62 N13 Fe1 N1 -95.3(9)
C61 N13 Fe1 N2 64(3)
C62 N13 Fe1 N2 -125(3)
C61 N13 Fe1 N7 -173.1(6)
C62 N13 Fe1 N7 -2.0(9)
C61 N13 Fe1 N14 2.4(6)
C62 N13 Fe1 N14 173.5(9)
C61 N13 Fe1 N8 -92.7(6)
C62 N13 Fe1 N8 78.4(9)
C36 N8 Fe1 N1 33(3)
C37 N8 Fe1 N1 -150(2)
C36 N8 Fe1 N2 91.4(7)
C37 N8 Fe1 N2 -91.5(7)
C36 N8 Fe1 N7 3.9(7)
C37 N8 Fe1 N7 -179.0(8)
C36 N8 Fe1 N14 -171.6(7)
C37 N8 Fe1 N14 5.6(8)
C36 N8 Fe1 N13 -91.2(7)
C37 N8 Fe1 N13 86.0(8)
C25 N5 Fe2 N11 83.3(6)
C22 N5 Fe2 N11 -93.1(7)
C25 N5 Fe2 N12 38(2)
C22 N5 Fe2 N12 -138.1(19)
C25 N5 Fe2 N6 -6.4(6)
C22 N5 Fe2 N6 177.2(7)
C25 N5 Fe2 N18 -99.6(6)
C22 N5 Fe2 N18 84.0(7)
C25 N5 Fe2 N17 -179.8(6)
C22 N5 Fe2 N17 3.8(7)
C55 N11 Fe2 N5 -174.0(6)
C52 N11 Fe2 N5 8.0(6)
C55 N11 Fe2 N12 0.3(6)
C52 N11 Fe2 N12 -177.8(6)
C55 N11 Fe2 N6 -93.7(6)
C52 N11 Fe2 N6 88.3(6)
C55 N11 Fe2 N18 28(2)
C52 N11 Fe2 N18 -150.3(19)
C55 N11 Fe2 N17 87.2(6)
C52 N11 Fe2 N17 -90.8(6)
C57 N12 Fe2 N5 -140.2(19)
C56 N12 Fe2 N5 49(2)
C57 N12 Fe2 N11 174.1(8)
C56 N12 Fe2 N11 3.1(6)
C57 N12 Fe2 N6 -96.1(8)
C56 N12 Fe2 N6 92.9(6)
C57 N12 Fe2 N18 -2.3(8)
C56 N12 Fe2 N18 -173.2(6)
C57 N12 Fe2 N17 77.5(8)
C56 N12 Fe2 N17 -93.5(6)
C26 N6 Fe2 N5 8.3(6)
C27 N6 Fe2 N5 -175.0(8)
C26 N6 Fe2 N11 -86.5(6)
C27 N6 Fe2 N11 90.2(8)
C26 N6 Fe2 N12 -166.1(6)
C27 N6 Fe2 N12 10.6(8)
C26 N6 Fe2 N18 100.2(6)
C27 N6 Fe2 N18 -83.0(8)
C26 N6 Fe2 N17 86(3)
C27 N6 Fe2 N17 -97(3)
C86 N18 Fe2 N5 -104.9(6)
C87 N18 Fe2 N5 76.8(7)
C86 N18 Fe2 N11 53(2)
C87 N18 Fe2 N11 -125(2)
C86 N18 Fe2 N12 80.4(6)
C87 N18 Fe2 N12 -97.9(7)
C86 N18 Fe2 N6 174.6(6)
C87 N18 Fe2 N6 -3.7(7)
C86 N18 Fe2 N17 -7.0(6)
C87 N18 Fe2 N17 174.7(8)
C85 N17 Fe2 N5 97.1(6)
C82 N17 Fe2 N5 -89.8(6)
C85 N17 Fe2 N11 -167.1(6)
C82 N17 Fe2 N11 6.0(7)
C85 N17 Fe2 N12 -87.8(6)
C82 N17 Fe2 N12 85.3(6)
C85 N17 Fe2 N6 20(3)
C82 N17 Fe2 N6 -166(2)
C85 N17 Fe2 N18 6.0(6)
C82 N17 Fe2 N18 179.1(7)

loop_
_platon_squeeze_void_nr
_platon_squeeze_void_average_x
_platon_squeeze_void_average_y
_platon_squeeze_void_average_z
_platon_squeeze_void_volume
_platon_squeeze_void_count_electrons
_platon_squeeze_void_content
1 -0.020 -0.010 0.001 3949 1387 ' '
